data_7251638
loop_
_publ_author_name
'Nakano, Takeo'
'Ichikawa, Shota'
'Inaba, Ryoto'
'Sumida, Akifumi'
'Hamasaki, Atom'
'Imoto, Hiroaki'
'Naka, Kensuke'

_publ_section_title
;
 Development of unsymmetrical boron complexes bearing (iso)quinolylphenol
 ligands and their halogenated derivatives; crystal polymorphism for
 white-light-emitting properties.
;
_journal_issue 7
_journal_name_full 'Physical chemistry chemical physics : PCCP'
_journal_page_first 4626
_journal_page_last 4635
_journal_paper_doi 10.1039/d5cp04402b
_journal_volume 28
_journal_year 2026
_chemical_formula_moiety 'C15 H9 B Cl F2 N O'
_chemical_formula_sum 'C15 H9 B Cl F2 N O'
_chemical_formula_weight 303.49
_space_group_crystal_system monoclinic
_space_group_IT_number 15
_space_group_name_Hall '-C 2yc'
_space_group_name_H-M_alt 'C 1 2/c 1'
_atom_sites_solution_hydrogens geom
_atom_sites_solution_primary dual
_audit_creation_date 2025-05-20
_audit_creation_method
;
Olex2 1.5
(compiled 2024.02.16 svn.r378c4104 for OlexSys, GUI svn.r6928)
;
_audit_update_record
;
2025-10-27 deposited with the CCDC.	2026-01-23 downloaded from the CCDC.
;
_cell_angle_alpha 90
_cell_angle_beta 90.954(3)
_cell_angle_gamma 90
_cell_formula_units_Z 8
_cell_length_a 12.0315(4)
_cell_length_b 10.9383(4)
_cell_length_c 18.9864(6)
_cell_measurement_reflns_used 4008
_cell_measurement_temperature 100.00(10)
_cell_measurement_theta_max 75.5010
_cell_measurement_theta_min 4.6230
_cell_volume 2498.34(15)
_computing_cell_refinement 'CrysAlisPro 1.171.42.90a (Rigaku OD, 2023)'
_computing_data_collection 'CrysAlisPro 1.171.42.90a (Rigaku OD, 2023)'
_computing_data_reduction 'CrysAlisPro 1.171.42.90a (Rigaku OD, 2023)'
_computing_molecular_graphics 'Olex2 1.5 (Dolomanov et al., 2009)'
_computing_publication_material 'Olex2 1.5 (Dolomanov et al., 2009)'
_computing_structure_refinement 'SHELXL 2018/3 (Sheldrick, 2015)'
_computing_structure_solution 'SHELXT 2018/2 (Sheldrick, 2018)'
_diffrn_ambient_environment N~2~
_diffrn_ambient_temperature 100.00(10)
_diffrn_detector 'Hybrid Pixel Array Detector'
_diffrn_detector_area_resol_mean 10.0000
_diffrn_detector_type HyPix
_diffrn_measured_fraction_theta_full 0.995
_diffrn_measured_fraction_theta_max 0.939
_diffrn_measurement_details
;
List of Runs (angles in degrees, time in seconds):

  # Type    Start    End  Width  t~exp~   \w     \q     \k     \f   Frames
#--------------------------------------------------------------------------
  1  \w    -59.00 -19.00   0.50    1.37    --  -91.75  57.00 150.00   80
  2  \w    -61.00 -35.00   0.50    1.37    --  -91.75  57.00  90.00   52
  3  \w   -164.00 -80.00   0.50    1.37    --  -91.75 -32.00 -11.00  168
  4  \w   -117.00 -35.00   0.50    0.34    --  -47.79 -32.00 -11.00  164
  5  \w    -63.00 -23.00   0.50    1.37    --  -91.75  57.00   0.00   80
  6  \w    -57.00 -24.00   0.50    1.37    --  -91.75  57.00 -30.00   66
  7  \w    -64.00 -20.00   0.50    1.37    --  -91.75  57.00 -60.00   88
  8  \w    -59.00 -20.00   0.50    1.37    --  -91.75  57.00-120.00   78
  9  \w    -24.00  27.00   0.50    0.34    --  -47.79  19.00 -60.00  102
 10  \w    -29.00  27.00   0.50    0.34    --  -47.79  32.00 147.00  112
 11  \w     47.00  72.00   0.50    0.34    --   47.79-125.00  90.00   50
 12  \w     73.00  98.00   0.50    1.37    --  106.90 -99.00-180.00   50
 13  \w     74.00 104.00   0.50    1.37    --  106.90 -77.00-180.00   60
 14  \w     35.00  60.00   0.50    1.37    --  106.90 -57.00-180.00   50
 15  \w     40.00  67.00   0.50    1.37    --  106.90 -77.00-180.00   54
 16  \w     35.00  61.00   0.50    1.37    --  106.90 -57.00-120.00   52
 17  \w    -17.00  25.00   0.50    0.34    --   47.79 -32.00 -11.00   84
 18  \w     37.00  64.00   0.50    1.37    --  106.90 -57.00   0.00   54
 19  \w     35.00  66.00   0.50    1.37    --  106.90 -57.00  60.00   62
 20  \w     36.00  62.00   0.50    1.37    --  106.90 -57.00  90.00   52
 21  \w    112.00 149.00   0.50    1.37    --  106.90  32.00 147.00   74
 22  \w     59.00 123.00   0.50    0.34    --   47.79  32.00 147.00  128
 23  \w    102.00 162.00   0.50    1.37    --  106.90  38.00-120.00  120
 24  \w     98.00 159.00   0.50    1.37    --  106.90 125.00-180.00  122
;
_diffrn_measurement_device 'four-circle diffractometer'
_diffrn_measurement_device_type 'XtaLAB Synergy, Dualflex, HyPix'
_diffrn_measurement_method '\w scans'
_diffrn_orient_matrix_type 'CrysAlisPro convention (1999,Acta A55,543-557)'
_diffrn_orient_matrix_UB_11 0.0459103000
_diffrn_orient_matrix_UB_12 -0.0218508000
_diffrn_orient_matrix_UB_13 0.0752743000
_diffrn_orient_matrix_UB_21 0.1073954000
_diffrn_orient_matrix_UB_22 -0.0539627000
_diffrn_orient_matrix_UB_23 -0.0304463000
_diffrn_orient_matrix_UB_31 0.0527761000
_diffrn_orient_matrix_UB_32 0.1280383000
_diffrn_orient_matrix_UB_33 -0.0001550000
_diffrn_radiation_monochromator mirror
_diffrn_radiation_probe x-ray
_diffrn_radiation_type 'Cu K\a'
_diffrn_radiation_wavelength 1.54184
_diffrn_reflns_av_R_equivalents 0.0445
_diffrn_reflns_av_unetI/netI 0.0374
_diffrn_reflns_Laue_measured_fraction_full 0.995
_diffrn_reflns_Laue_measured_fraction_max 0.939
_diffrn_reflns_limit_h_max 15
_diffrn_reflns_limit_h_min -13
_diffrn_reflns_limit_k_max 13
_diffrn_reflns_limit_k_min -10
_diffrn_reflns_limit_l_max 23
_diffrn_reflns_limit_l_min -23
_diffrn_reflns_number 8213
_diffrn_reflns_point_group_measured_fraction_full 0.995
_diffrn_reflns_point_group_measured_fraction_max 0.939
_diffrn_reflns_theta_full 67.684
_diffrn_reflns_theta_max 76.600
_diffrn_reflns_theta_min 4.659
_diffrn_source 'micro-focus sealed X-ray tube'
_diffrn_source_type 'PhotonJet (Cu) X-ray Source'
_exptl_absorpt_coefficient_mu 2.917
_exptl_absorpt_correction_T_max 1.00000
_exptl_absorpt_correction_T_min 0.49070
_exptl_absorpt_correction_type multi-scan
_exptl_absorpt_process_details
;
CrysAlisPro 1.171.42.90a (Rigaku Oxford Diffraction, 2023)
Empirical absorption correction using spherical harmonics,
implemented in SCALE3 ABSPACK scaling algorithm.
;
_exptl_crystal_colour colourless
_exptl_crystal_colour_primary colourless
_exptl_crystal_density_diffrn 1.614
_exptl_crystal_description block
_exptl_crystal_F_000 1232
_exptl_crystal_size_max 0.09
_exptl_crystal_size_mid 0.08
_exptl_crystal_size_min 0.07
_refine_diff_density_max 0.529
_refine_diff_density_min -0.548
_refine_diff_density_rms 0.081
_refine_ls_extinction_method none
_refine_ls_goodness_of_fit_ref 1.072
_refine_ls_hydrogen_treatment constr
_refine_ls_matrix_type full
_refine_ls_number_parameters 190
_refine_ls_number_reflns 2470
_refine_ls_number_restraints 0
_refine_ls_restrained_S_all 1.072
_refine_ls_R_factor_all 0.0607
_refine_ls_R_factor_gt 0.0548
_refine_ls_shift/su_max 0.001
_refine_ls_shift/su_mean 0.000
_refine_ls_structure_factor_coef Fsqd
_refine_ls_weighting_details 'w=1/[\s^2^(Fo^2^)+(0.0921P)^2^+3.2091P] where P=(Fo^2^+2Fc^2^)/3'
_refine_ls_weighting_scheme calc
_refine_ls_wR_factor_gt 0.1495
_refine_ls_wR_factor_ref 0.1548
_reflns_Friedel_coverage 0.000
_reflns_number_gt 2179
_reflns_number_total 2470
_reflns_threshold_expression 'I > 2\s(I)'
_cod_data_source_file d5cp04402b2.cif
_cod_data_source_block 250520_3_1p3cl_2nd_autored
_cod_database_code 7251638
_shelx_shelxl_version_number 2018/3
_chemical_oxdiff_formula 'C15 H9 B1 N1 O1 Cl1 F2'
_shelx_space_group_comment
;
The symmetry employed for this shelxl refinement is uniquely defined
by the following loop, which should always be used as a source of
symmetry information in preference to the above space-group names.
They are only intended as comments.
;
_shelx_estimated_absorpt_t_max 0.822
_shelx_estimated_absorpt_t_min 0.779
_olex2_refinement_description
;
1. Fixed Uiso
 At 1.2 times of:
  All C(H) groups
2.a Aromatic/amide H refined with riding coordinates:
 C14(H14), C12(H12), C17(H17), C11(H11), C8(H8), C16(H16), C15(H15), C6(H6),
 C7(H7)
;
_olex2_submission_special_instructions 'No special instructions were received'
_oxdiff_exptl_absorpt_empirical_details
;
Empirical correction (ABSPACK) includes:
- Absorption correction using spherical harmonics
- Frame scaling
;
_oxdiff_exptl_absorpt_empirical_full_max 1.611
_oxdiff_exptl_absorpt_empirical_full_min 0.521

loop_
_space_group_symop_operation_xyz
'x, y, z'
'-x, y, -z+1/2'
'x+1/2, y+1/2, z'
'-x+1/2, y+1/2, -z+1/2'
'-x, -y, -z'
'x, -y, z-1/2'
'-x+1/2, -y+1/2, -z'
'x+1/2, -y+1/2, z-1/2'

loop_
_atom_site_label
_atom_site_type_symbol
_atom_site_fract_x
_atom_site_fract_y
_atom_site_fract_z
_atom_site_U_iso_or_equiv
_atom_site_adp_type
_atom_site_occupancy
_atom_site_site_symmetry_order
_atom_site_calc_flag
_atom_site_refinement_flags_posn
_atom_site_refinement_flags_adp
_atom_site_refinement_flags_occupancy
_atom_site_disorder_assembly
_atom_site_disorder_group
Cl19 Cl 0.13752(5) 0.25789(6) 0.74824(3) 0.0371(2) Uani 1 1 d . . . . .
F20 F 0.14429(11) 0.49854(13) 0.53433(7) 0.0343(4) Uani 1 1 d . . . . .
F21 F 0.28754(12) 0.56971(13) 0.60271(8) 0.0360(4) Uani 1 1 d . . . . .
O3 O 0.21272(14) 0.37774(16) 0.62296(9) 0.0330(4) Uani 1 1 d . . . . .
N1 N 0.33047(16) 0.41463(17) 0.51684(10) 0.0268(4) Uani 1 1 d . . . . .
C18 C 0.35499(18) 0.4839(2) 0.45693(12) 0.0265(5) Uani 1 1 d . . . . .
C10 C 0.38415(19) 0.3087(2) 0.52991(11) 0.0261(5) Uani 1 1 d . . . . .
C4 C 0.2745(2) 0.2799(2) 0.63789(12) 0.0281(5) Uani 1 1 d . . . . .
C9 C 0.3604(2) 0.2402(2) 0.59489(13) 0.0282(5) Uani 1 1 d . . . . .
C13 C 0.43402(19) 0.4386(2) 0.40851(12) 0.0280(5) Uani 1 1 d . . . . .
C14 C 0.4594(2) 0.5084(2) 0.34777(12) 0.0319(5) Uani 1 1 d . . . . .
H14 H 0.512479 0.478810 0.315413 0.038 Uiso 1 1 calc R U . . .
C12 C 0.48583(19) 0.3257(2) 0.42224(12) 0.0290(5) Uani 1 1 d . . . . .
H12 H 0.537494 0.293491 0.389797 0.035 Uiso 1 1 calc R U . . .
C17 C 0.3045(2) 0.5975(2) 0.44376(13) 0.0315(5) Uani 1 1 d . . . . .
H17 H 0.251884 0.629365 0.475711 0.038 Uiso 1 1 calc R U . . .
C11 C 0.4622(2) 0.2622(2) 0.48198(13) 0.0286(5) Uani 1 1 d . . . . .
H11 H 0.498250 0.186549 0.491398 0.034 Uiso 1 1 calc R U . . .
C8 C 0.4217(2) 0.1358(2) 0.61453(13) 0.0318(5) Uani 1 1 d . . . . .
H8 H 0.480998 0.109077 0.585935 0.038 Uiso 1 1 calc R U . . .
C16 C 0.3313(2) 0.6623(2) 0.38452(13) 0.0339(6) Uani 1 1 d . . . . .
H16 H 0.297247 0.739402 0.376229 0.041 Uiso 1 1 calc R U . . .
C15 C 0.4080(2) 0.6174(2) 0.33577(13) 0.0337(5) Uani 1 1 d . . . . .
H15 H 0.423912 0.662997 0.294573 0.040 Uiso 1 1 calc R U . . .
C6 C 0.3090(2) 0.1091(2) 0.71707(13) 0.0343(6) Uani 1 1 d . . . . .
H6 H 0.291042 0.064285 0.758207 0.041 Uiso 1 1 calc R U . . .
C5 C 0.2492(2) 0.2112(2) 0.69843(12) 0.0319(5) Uani 1 1 d . . . . .
C7 C 0.3967(2) 0.0718(2) 0.67484(13) 0.0348(6) Uani 1 1 d . . . . .
H7 H 0.439307 0.001895 0.687693 0.042 Uiso 1 1 calc R U . . .
B2 B 0.2406(2) 0.4680(3) 0.57097(14) 0.0292(6) Uani 1 1 d . . . . .

loop_
_atom_site_aniso_label
_atom_site_aniso_U_11
_atom_site_aniso_U_22
_atom_site_aniso_U_33
_atom_site_aniso_U_23
_atom_site_aniso_U_13
_atom_site_aniso_U_12
Cl19 0.0381(4) 0.0501(4) 0.0236(3) -0.0013(2) 0.0112(3) -0.0038(3)
F20 0.0302(7) 0.0408(8) 0.0321(8) -0.0012(6) 0.0046(6) 0.0038(6)
F21 0.0368(8) 0.0368(8) 0.0345(8) -0.0111(6) 0.0083(6) -0.0019(6)
O3 0.0335(9) 0.0392(10) 0.0265(8) 0.0010(7) 0.0100(7) 0.0030(7)
N1 0.0286(10) 0.0301(10) 0.0219(9) -0.0021(7) 0.0048(8) -0.0016(8)
C18 0.0268(11) 0.0314(12) 0.0212(10) -0.0014(9) 0.0014(9) -0.0056(9)
C10 0.0273(10) 0.0285(11) 0.0226(11) -0.0034(9) 0.0034(9) -0.0032(9)
C4 0.0304(11) 0.0316(12) 0.0223(11) -0.0019(9) 0.0025(9) -0.0040(9)
C9 0.0304(12) 0.0314(12) 0.0228(11) -0.0006(9) 0.0048(9) -0.0041(9)
C13 0.0302(11) 0.0333(12) 0.0207(11) -0.0015(9) 0.0035(9) -0.0056(9)
C14 0.0353(12) 0.0405(14) 0.0200(11) 0.0001(9) 0.0039(9) -0.0068(10)
C12 0.0288(11) 0.0345(12) 0.0238(11) -0.0033(9) 0.0075(9) -0.0036(9)
C17 0.0326(12) 0.0351(13) 0.0267(12) -0.0023(9) 0.0019(10) -0.0011(10)
C11 0.0304(12) 0.0280(11) 0.0275(12) -0.0009(9) 0.0047(10) -0.0006(9)
C8 0.0344(12) 0.0335(13) 0.0277(12) 0.0000(10) 0.0058(9) -0.0017(10)
C16 0.0379(13) 0.0331(13) 0.0307(12) 0.0015(10) -0.0026(10) -0.0004(10)
C15 0.0383(13) 0.0390(13) 0.0238(11) 0.0029(10) 0.0014(10) -0.0063(11)
C6 0.0411(13) 0.0384(13) 0.0235(11) 0.0021(10) 0.0024(10) -0.0097(11)
C5 0.0336(12) 0.0411(13) 0.0213(11) -0.0036(10) 0.0067(9) -0.0067(10)
C7 0.0417(13) 0.0321(12) 0.0307(12) 0.0043(10) 0.0032(10) 0.0001(10)
B2 0.0306(12) 0.0320(13) 0.0252(12) -0.0038(10) 0.0064(10) 0.0012(11)

loop_
_atom_type_symbol
_atom_type_description
_atom_type_scat_dispersion_real
_atom_type_scat_dispersion_imag
_atom_type_scat_source
C C 0.0181 0.0091 'International Tables Vol C Tables 4.2.6.8 and 6.1.1.4'
H H 0.0000 0.0000 'International Tables Vol C Tables 4.2.6.8 and 6.1.1.4'
B B 0.0090 0.0039 'International Tables Vol C Tables 4.2.6.8 and 6.1.1.4'
Cl Cl 0.3639 0.7018 'International Tables Vol C Tables 4.2.6.8 and 6.1.1.4'
F F 0.0727 0.0534 'International Tables Vol C Tables 4.2.6.8 and 6.1.1.4'
N N 0.0311 0.0180 'International Tables Vol C Tables 4.2.6.8 and 6.1.1.4'
O O 0.0492 0.0322 'International Tables Vol C Tables 4.2.6.8 and 6.1.1.4'

loop_
_exptl_crystal_face_index_h
_exptl_crystal_face_index_k
_exptl_crystal_face_index_l
_exptl_crystal_face_perp_dist
-2 2 1 0.0404
2 -2 -1 0.0255
2 2 -1 0.0409
-2 -2 1 0.0401
1 -1 -1 0.0177
-1 0 -2 0.0216
1 0 2 0.0604
0 0 1 0.0507
0 0 -1 0.0332

loop_
_geom_angle_atom_site_label_1
_geom_angle_atom_site_label_2
_geom_angle_atom_site_label_3
_geom_angle
_geom_angle_site_symmetry_1
_geom_angle_site_symmetry_3
_geom_angle_publ_flag
C4 O3 B2 124.15(19) . . ?
C18 N1 B2 118.26(19) . . ?
C10 N1 C18 120.50(19) . . ?
C10 N1 B2 121.19(19) . . ?
N1 C18 C13 119.2(2) . . ?
N1 C18 C17 121.8(2) . . ?
C17 C18 C13 119.1(2) . . ?
N1 C10 C9 119.5(2) . . ?
N1 C10 C11 120.8(2) . . ?
C11 C10 C9 119.7(2) . . ?
O3 C4 C9 122.8(2) . . ?
O3 C4 C5 118.3(2) . . ?
C9 C4 C5 118.9(2) . . ?
C4 C9 C10 119.1(2) . . ?
C4 C9 C8 119.1(2) . . ?
C8 C9 C10 121.8(2) . . ?
C14 C13 C18 119.5(2) . . ?
C12 C13 C18 119.1(2) . . ?
C12 C13 C14 121.5(2) . . ?
C15 C14 C13 120.2(2) . . ?
C11 C12 C13 120.2(2) . . ?
C16 C17 C18 119.7(2) . . ?
C12 C11 C10 120.1(2) . . ?
C7 C8 C9 120.8(2) . . ?
C17 C16 C15 121.7(2) . . ?
C14 C15 C16 119.8(2) . . ?
C5 C6 C7 119.2(2) . . ?
C4 C5 Cl19 117.9(2) . . ?
C6 C5 Cl19 120.50(19) . . ?
C6 C5 C4 121.6(2) . . ?
C8 C7 C6 120.4(2) . . ?
F20 B2 O3 107.9(2) . . ?
F20 B2 N1 109.38(19) . . ?
F21 B2 F20 110.9(2) . . ?
F21 B2 O3 110.6(2) . . ?
F21 B2 N1 107.23(19) . . ?
O3 B2 N1 110.8(2) . . ?

loop_
_geom_bond_atom_site_label_1
_geom_bond_atom_site_label_2
_geom_bond_distance
_geom_bond_site_symmetry_2
_geom_bond_publ_flag
Cl19 C5 1.733(2) . ?
F20 B2 1.383(3) . ?
F21 B2 1.381(3) . ?
O3 C4 1.331(3) . ?
O3 B2 1.440(3) . ?
N1 C18 1.402(3) . ?
N1 C10 1.347(3) . ?
N1 B2 1.613(3) . ?
C18 C13 1.423(3) . ?
C18 C17 1.403(3) . ?
C10 C9 1.476(3) . ?
C10 C11 1.413(3) . ?
C4 C9 1.396(3) . ?
C4 C5 1.411(3) . ?
C9 C8 1.406(3) . ?
C13 C14 1.420(3) . ?
C13 C12 1.406(3) . ?
C14 C15 1.361(4) . ?
C12 C11 1.364(3) . ?
C17 C16 1.373(4) . ?
C8 C7 1.380(3) . ?
C16 C15 1.406(4) . ?
C6 C5 1.372(4) . ?
C6 C7 1.396(4) . ?

loop_
_exptl_oxdiff_crystal_face_indexfrac_h
_exptl_oxdiff_crystal_face_indexfrac_k
_exptl_oxdiff_crystal_face_indexfrac_l
_exptl_oxdiff_crystal_face_x
_exptl_oxdiff_crystal_face_y
_exptl_oxdiff_crystal_face_z
-2.0057 2.0022 0.9985 -0.0607 -0.3538 0.1503
2.0057 -2.0022 -0.9985 0.0607 0.3538 -0.1503
1.9975 2.0013 -1.0014 -0.0274 0.1370 0.3618
-1.9975 -2.0013 1.0014 0.0274 -0.1370 -0.3618
1.0029 -1.0011 -0.9997 -0.0073 0.1922 -0.0751
-1.0007 -0.0001 -2.0021 -0.1966 -0.0465 -0.0525
1.0007 0.0001 2.0021 0.1966 0.0465 0.0525
-0.0000 0.0001 1.0008 0.0753 -0.0305 -0.0001
0.0000 -0.0001 -1.0008 -0.0753 0.0305 0.0001
